data_2002584
loop_
_publ_author_name
'Krueger, T F'
'Mueller-Buschbaum, Hk'

_publ_section_title 'Zur Kenntnis von Cu6 La4 Mo9 O36'
_journal_name_full
;
Zeitschrift fuer Anorganische und Allgemeine Chemie
;
_journal_page_first 35
_journal_page_last 37
_journal_paper_doi 10.1002/zaac.19926140808
_journal_volume 614
_journal_year 1992
_chemical_formula_structural 'Cu6 La4 (Mo O4)9'
_chemical_formula_sum 'Cu6 La4 Mo9 O36'
_chemical_name_systematic
;
Hexacopper(I) tetralanthanum nonakis(molybdate)
;
_space_group_IT_number 161
_symmetry_cell_setting trigonal
_symmetry_space_group_name_Hall 'R 3 -2"c'
_symmetry_space_group_name_H-M 'R 3 c :H'
_cell_angle_alpha 90
_cell_angle_beta 90
_cell_angle_gamma 120
_cell_formula_units_Z 6
_cell_length_a 20.892(5)
_cell_length_b 20.892(5)
_cell_length_c 12.754(5)
_cell_volume 4821.0
_refine_ls_R_factor_all 0.085
_cod_original_sg_symbol_H-M 'R 3 c H'
_cod_database_code 2002584

loop_
_symmetry_equiv_pos_as_xyz
x,y,z
-y,x-y,z
y-x,-x,z
-y,-x,1/2+z
x,x-y,1/2+z
y-x,y,1/2+z
1/3+x,2/3+y,2/3+z
2/3+x,1/3+y,1/3+z
1/3-y,2/3+x-y,2/3+z
2/3-y,1/3+x-y,1/3+z
1/3-x+y,2/3-x,2/3+z
2/3-x+y,1/3-x,1/3+z
1/3-y,2/3-x,1/6+z
2/3-y,1/3-x,5/6+z
1/3+x,2/3+x-y,1/6+z
2/3+x,1/3+x-y,5/6+z
1/3-x+y,2/3+y,1/6+z
2/3-x+y,1/3+y,5/6+z

loop_
_atom_site_label
_atom_site_type_symbol
_atom_site_symmetry_multiplicity
_atom_site_Wyckoff_symbol
_atom_site_fract_x
_atom_site_fract_y
_atom_site_fract_z
_atom_site_occupancy
_atom_site_attached_hydrogens
_atom_site_calc_flag
Cu1 Cu1+ 18 b 0.4300(8) 0.1140(8) 0.5543(13) 1. 0 d
Cu2 Cu1+ 18 b 0.0484(10) 0.8736(10) 0.5240(16) 1. 0 d
La1 La3+ 18 b 0.4846(2) 0.0128(2) 0.0629(6) 1. 0 d
La2 La3+ 6 a 0. 0. 0. 1. 0 d
Mo1 Mo6+ 18 b 0.2892(3) 0.0187(3) 0.0095(7) 1. 0 d
Mo2 Mo6+ 18 b 0.1010(3) 0.1507(3) 0.2467(6) 1. 0 d
Mo3 Mo6+ 18 b 0.6221(4) 0.1270(4) 0.2976(7) 1. 0 d
O1 O2- 18 b 0.074(3) 0.272(3) 0.979(4) 1. 0 d
O2 O2- 18 b 0.252(3) 0.360(4) 0.078(5) 1. 0 d
O3 O2- 18 b 0.044(3) 0.110(3) 0.134(4) 1. 0 d
O4 O2- 18 b 0.284(3) 0.193(3) 0.051(4) 1. 0 d
O5 O2- 18 b 0.450(3) 0.280(3) 0.304(4) 1. 0 d
O6 O2- 18 b 0.231(3) 0.160(3) 0.831(4) 1. 0 d
O7 O2- 18 b 0.478(3) 0.742(3) 0.673(3) 1. 0 d
O8 O2- 18 b 0.318(4) 0.472(4) 0.913(5) 1. 0 d
O9 O2- 18 b 0.461(3) 0.560(3) 0.938(3) 1. 0 d
O10 O2- 18 b 0.291(4) 0.069(4) 0.120(5) 1. 0 d
O11 O2- 18 b 0.334(5) 0.306(5) 0.192(6) 1. 0 d
O12 O2- 18 b 0.580(4) 0.281(4) 0.174(5) 1. 0 d

loop_
_atom_type_symbol
_atom_type_oxidation_number
Cu1+ 1.000
La3+ 3.000
Mo6+ 6.000
O2- -2.000
